data_4025363
loop_
_publ_author_name
'Xisco Caldentey'
'Miquel A. Peric\`as'

_publ_section_title
;
 Phosphinite Thioethers Derived from Chiral Epoxides. Modular P,S-Ligands
 for Pd-Catalyzed Asymmetric Allylic Substitutions
;
_journal_name_full 'Journal of Organic Chemistry'
_journal_page_first 2628
_journal_page_last 2644
_journal_paper_doi 10.1021/jo100223w
_journal_volume 75
_journal_year 2010
_chemical_absolute_configuration ad
_chemical_formula_sum 'C50 H49 Cl2 O2 P Pd S'
_chemical_formula_weight 922.22
_space_group_IT_number 19
_symmetry_cell_setting orthorhombic
_symmetry_space_group_name_Hall 'P 2ac 2ab'
_symmetry_space_group_name_H-M 'P 21 21 21'
_atom_sites_solution_hydrogens geom
_atom_sites_solution_primary direct
_atom_sites_solution_secondary difmap
_audit_creation_method SHELXL-97
_cell_angle_alpha 90.00
_cell_angle_beta 90.00
_cell_angle_gamma 90.00
_cell_formula_units_Z 4
_cell_length_a 11.2090(5)
_cell_length_b 12.4178(6)
_cell_length_c 31.5636(15)
_cell_measurement_reflns_used 8801
_cell_measurement_temperature 100(2)
_cell_measurement_theta_max 39.50
_cell_measurement_theta_min 3.12
_cell_volume 4393.4(4)
_computing_cell_refinement 'Bruker APEX2 v2009.1-0'
_computing_data_collection 'Bruker APEX2 v2009.1-0'
_computing_data_reduction 'Bruker SAINT V7.60A'
_computing_molecular_graphics 'Bruker SHELXTL'
_computing_publication_material 'Bruker SHELXTL'
_computing_structure_refinement 'SHELXS-97 (Sheldrick, 2008)'
_computing_structure_solution 'SHELXS-97 (Sheldrick, 2008)'
_diffrn_ambient_temperature 100(2)
_diffrn_detector_area_resol_mean 512
_diffrn_detector_type '4K CCD area detector APEX II'
_diffrn_measured_fraction_theta_full 0.966
_diffrn_measured_fraction_theta_max 0.966
_diffrn_measurement_device_type 'Kappa 4-axis goniometer bruker-nonius'
_diffrn_measurement_method
;
 Fullsphere data collection, phi and omega scans
;
_diffrn_measurement_specimen_support 'magnetic support whith 10 micron nylon fiber cryoloop'
_diffrn_radiation_monochromator 'Multilayer Montel 200 mirrors'
_diffrn_radiation_type MoK\a
_diffrn_radiation_wavelength 0.71073
_diffrn_reflns_av_R_equivalents 0.0262
_diffrn_reflns_av_sigmaI/netI 0.0270
_diffrn_reflns_limit_h_max 19
_diffrn_reflns_limit_h_min -10
_diffrn_reflns_limit_k_max 18
_diffrn_reflns_limit_k_min -22
_diffrn_reflns_limit_l_max 55
_diffrn_reflns_limit_l_min -55
_diffrn_reflns_number 89664
_diffrn_reflns_theta_full 39.60
_diffrn_reflns_theta_max 39.60
_diffrn_reflns_theta_min 2.77
_diffrn_source 'rotating anode X-ray tube'
_diffrn_source_current 70
_diffrn_source_power 50
_diffrn_source_size '3 mm x 0.3 mm fine focus'
_diffrn_source_type 'Bruker-Nonius FR 591'
_exptl_absorpt_coefficient_mu 0.667
_exptl_absorpt_correction_T_max 1.0
_exptl_absorpt_correction_T_min 0.9431
_exptl_absorpt_correction_type empirical
_exptl_absorpt_process_details
; 
 SADABS Version 2008/1 Bruker-Nonius
 Blessing, Acta Cryst. (1995) A51 33-38
;
_exptl_crystal_colour yellow
_exptl_crystal_density_diffrn 1.394
_exptl_crystal_density_method 'not measured'
_exptl_crystal_description Block
_exptl_crystal_F_000 1904
_exptl_crystal_size_max 0.15
_exptl_crystal_size_mid 0.15
_exptl_crystal_size_min 0.06
_refine_diff_density_max 1.539
_refine_diff_density_min -0.456
_refine_diff_density_rms 0.066
_refine_ls_abs_structure_details 'Flack H D (1983), Acta Cryst. A39, 876-881'
_refine_ls_abs_structure_Flack -0.013(6)
_refine_ls_extinction_method none
_refine_ls_goodness_of_fit_ref 1.105
_refine_ls_hydrogen_treatment noref
_refine_ls_matrix_type full
_refine_ls_number_parameters 514
_refine_ls_number_reflns 25376
_refine_ls_number_restraints 0
_refine_ls_restrained_S_all 1.105
_refine_ls_R_factor_all 0.0223
_refine_ls_R_factor_gt 0.0215
_refine_ls_shift/su_max 0.002
_refine_ls_shift/su_mean 0.000
_refine_ls_structure_factor_coef Fsqd
_refine_ls_weighting_details 'calc w=1/[\s^2^(Fo^2^)+(0.0232P)^2^+0.7203P] where P=(Fo^2^+2Fc^2^)/3'
_refine_ls_weighting_scheme calc
_refine_ls_wR_factor_gt 0.0547
_refine_ls_wR_factor_ref 0.0550
_reflns_number_gt 24842
_reflns_number_total 25376
_reflns_threshold_expression >2sigma(I)
_cod_data_source_file jo100223w_si_002.cif
_cod_data_source_block xcf301ps_0m
_cod_depositor_comments
;
The following automatic conversions were performed:

'_symmetry_cell_setting' value 'Orthorhombic' changed to
'orthorhombic' according to the built-in table from CIF Core
dictionary named 'cif_core.dic' version 2.4.1 from 2010-06-29.

Automatic conversion script
Id: cif_fix_values 1646 2011-03-28 12:23:43Z adriana 

The following automatic conversions were performed:

data name '_diffrn_measurement_specimen_suppport' was replaced with
'_diffrn_measurement_specimen_support' as specified in the
replacement file 'data/replacement-values/replacement_tags.lst'.

Automatic conversion script
Id: cif_correct_tags 9268 2022-04-12 08:56:07Z antanas 
;
_cod_database_code 4025363

loop_
_symmetry_equiv_pos_as_xyz
'x, y, z'
'-x+1/2, -y, z+1/2'
'-x, y+1/2, -z+1/2'
'x+1/2, -y+1/2, -z'

loop_
_atom_site_label
_atom_site_type_symbol
_atom_site_fract_x
_atom_site_fract_y
_atom_site_fract_z
_atom_site_U_iso_or_equiv
_atom_site_adp_type
_atom_site_occupancy
_atom_site_symmetry_multiplicity
_atom_site_calc_flag
_atom_site_refinement_flags
_atom_site_disorder_assembly
_atom_site_disorder_group
Pd1 Pd 0.547249(5) 0.662562(4) 0.125183(2) 0.00928(1) Uani 1 1 d . . .
Cl1 Cl 0.74571(2) 0.693873(17) 0.146788(7) 0.01498(3) Uani 1 1 d . . .
S1 S 0.576882(19) 0.490006(15) 0.149728(6) 0.01065(3) Uani 1 1 d . . .
O1 O 0.32504(6) 0.50794(5) 0.108619(19) 0.01153(9) Uani 1 1 d . . .
C1 C 0.40111(8) 0.42734(6) 0.09004(2) 0.01069(11) Uani 1 1 d . . .
H1 H 0.4468 0.4600 0.0661 0.013 Uiso 1 1 calc R . .
Cl2 Cl 0.527855(19) 0.841059(16) 0.105482(6) 0.01380(3) Uani 1 1 d . . .
C2 C 0.48894(7) 0.38417(6) 0.12323(3) 0.01084(10) Uani 1 1 d . . .
H2 H 0.4415 0.3460 0.1455 0.013 Uiso 1 1 calc R . .
O2 O 0.25787(6) 0.29342(5) 0.10781(2) 0.01320(10) Uani 1 1 d . . .
C3 C 0.24070(8) 0.69499(7) 0.13172(2) 0.01281(12) Uani 1 1 d . . .
P4 P 0.36266(2) 0.632695(16) 0.103498(6) 0.00995(3) Uani 1 1 d . . .
C4 C 0.23805(11) 0.80664(8) 0.13720(4) 0.02254(18) Uani 1 1 d . . .
H4 H 0.3038 0.8493 0.1283 0.027 Uiso 1 1 calc R . .
C5 C 0.13888(12) 0.85516(9) 0.15568(5) 0.0298(2) Uani 1 1 d . . .
H5 H 0.1368 0.9311 0.1591 0.036 Uiso 1 1 calc R . .
C6 C 0.04299(12) 0.79314(10) 0.16912(4) 0.0268(2) Uani 1 1 d . . .
H6 H -0.0249 0.8267 0.1814 0.032 Uiso 1 1 calc R . .
C7 C 0.04669(11) 0.68176(9) 0.16460(4) 0.02304(17) Uani 1 1 d . . .
H7 H -0.0183 0.6393 0.1743 0.028 Uiso 1 1 calc R . .
C8 C 0.14498(9) 0.63222(8) 0.14605(3) 0.01869(15) Uani 1 1 d . . .
H8 H 0.1472 0.5561 0.1431 0.022 Uiso 1 1 calc R . .
C9 C 0.33617(8) 0.65823(7) 0.04771(2) 0.01232(11) Uani 1 1 d . . .
C10 C 0.42060(9) 0.70675(7) 0.02134(3) 0.01466(13) Uani 1 1 d . . .
H10 H 0.4943 0.7311 0.0327 0.018 Uiso 1 1 calc R . .
C11 C 0.39627(11) 0.71944(8) -0.02187(3) 0.01838(16) Uani 1 1 d . . .
H11 H 0.4533 0.7530 -0.0398 0.022 Uiso 1 1 calc R . .
C12 C 0.28888(11) 0.68313(8) -0.03868(3) 0.02011(17) Uani 1 1 d . . .
H12 H 0.2725 0.6922 -0.0680 0.024 Uiso 1 1 calc R . .
C13 C 0.20532(11) 0.63344(8) -0.01245(3) 0.02030(17) Uani 1 1 d . . .
H13 H 0.1325 0.6076 -0.0241 0.024 Uiso 1 1 calc R . .
C14 C 0.22800(9) 0.62144(8) 0.03073(3) 0.01659(14) Uani 1 1 d . . .
H14 H 0.1704 0.5885 0.0486 0.020 Uiso 1 1 calc R . .
C15 C 0.31934(8) 0.33959(7) 0.07287(2) 0.01288(11) Uani 1 1 d . . .
H15A H 0.2617 0.3707 0.0525 0.015 Uiso 1 1 calc R . .
H15B H 0.3668 0.2839 0.0581 0.015 Uiso 1 1 calc R . .
C16 C 0.14307(8) 0.24420(7) 0.09947(3) 0.01320(12) Uani 1 1 d . . .
C17 C 0.05893(8) 0.32956(7) 0.08088(3) 0.01590(13) Uani 1 1 d . . .
C18 C -0.00666(10) 0.39616(8) 0.10787(4) 0.02252(18) Uani 1 1 d . . .
H18 H -0.0030 0.3852 0.1376 0.027 Uiso 1 1 calc R . .
C19 C -0.07771(12) 0.47882(9) 0.09155(5) 0.0300(3) Uani 1 1 d . . .
H19 H -0.1220 0.5236 0.1102 0.036 Uiso 1 1 calc R . .
C20 C -0.08375(12) 0.49563(9) 0.04814(5) 0.0303(3) Uani 1 1 d . . .
H20 H -0.1325 0.5515 0.0371 0.036 Uiso 1 1 calc R . .
C21 C -0.01853(11) 0.43069(9) 0.02092(4) 0.0254(2) Uani 1 1 d . . .
H21 H -0.0222 0.4424 -0.0088 0.030 Uiso 1 1 calc R . .
C22 C 0.05242(10) 0.34829(7) 0.03716(3) 0.01868(14) Uani 1 1 d . . .
H22 H 0.0970 0.3042 0.0183 0.022 Uiso 1 1 calc R . .
C23 C 0.15731(8) 0.14409(6) 0.07146(3) 0.01328(13) Uani 1 1 d . . .
C24 C 0.06340(10) 0.10573(7) 0.04653(3) 0.01766(15) Uani 1 1 d . . .
H24 H -0.0077 0.1469 0.0441 0.021 Uiso 1 1 calc R . .
C25 C 0.07251(11) 0.00805(8) 0.02517(3) 0.02234(19) Uani 1 1 d . . .
H25 H 0.0077 -0.0170 0.0084 0.027 Uiso 1 1 calc R . .
C26 C 0.17619(12) -0.05306(8) 0.02824(4) 0.02323(19) Uani 1 1 d . . .
H26 H 0.1825 -0.1198 0.0137 0.028 Uiso 1 1 calc R . .
C27 C 0.27050(11) -0.01555(8) 0.05285(3) 0.02096(17) Uani 1 1 d . . .
H27 H 0.3417 -0.0567 0.0550 0.025 Uiso 1 1 calc R . .
C28 C 0.26113(9) 0.08208(7) 0.07436(3) 0.01639(14) Uani 1 1 d . . .
H28 H 0.3259 0.1067 0.0912 0.020 Uiso 1 1 calc R . .
C29 C 0.09865(9) 0.20389(8) 0.14269(3) 0.01661(14) Uani 1 1 d . . .
C30 C -0.01208(11) 0.15257(12) 0.14497(4) 0.0283(2) Uani 1 1 d . . .
H30 H -0.0582 0.1437 0.1200 0.034 Uiso 1 1 calc R . .
C31 C -0.05565(15) 0.11437(14) 0.18332(4) 0.0364(3) Uani 1 1 d . . .
H31 H -0.1310 0.0794 0.1844 0.044 Uiso 1 1 calc R . .
C32 C 0.01080(15) 0.12726(14) 0.22024(4) 0.0365(3) Uani 1 1 d . . .
H32 H -0.0189 0.1014 0.2465 0.044 Uiso 1 1 calc R . .
C33 C 0.12050(14) 0.17808(13) 0.21835(4) 0.0332(3) Uani 1 1 d . . .
H33 H 0.1661 0.1872 0.2435 0.040 Uiso 1 1 calc R . .
C34 C 0.16486(11) 0.21618(10) 0.17970(3) 0.02347(19) Uani 1 1 d . . .
H34 H 0.2405 0.2506 0.1787 0.028 Uiso 1 1 calc R . .
C35 C 0.57275(8) 0.30286(6) 0.10340(2) 0.01120(11) Uani 1 1 d . . .
C36 C 0.65684(8) 0.33406(8) 0.07312(3) 0.01570(13) Uani 1 1 d . . .
H36 H 0.6641 0.4078 0.0655 0.019 Uiso 1 1 calc R . .
C37 C 0.73015(10) 0.25750(8) 0.05396(3) 0.01975(16) Uani 1 1 d . . .
H37 H 0.7875 0.2792 0.0335 0.024 Uiso 1 1 calc R . .
C38 C 0.71917(10) 0.14904(8) 0.06486(4) 0.02098(17) Uani 1 1 d . . .
H38 H 0.7683 0.0967 0.0515 0.025 Uiso 1 1 calc R . .
C39 C 0.63649(11) 0.11768(7) 0.09513(4) 0.02017(16) Uani 1 1 d . . .
H39 H 0.6297 0.0440 0.1028 0.024 Uiso 1 1 calc R . .
C40 C 0.56319(9) 0.19443(7) 0.11437(3) 0.01562(14) Uani 1 1 d . . .
H40 H 0.5065 0.1726 0.1350 0.019 Uiso 1 1 calc R . .
C41 C 0.51712(8) 0.48793(6) 0.20484(2) 0.01207(12) Uani 1 1 d . . .
C42 C 0.57144(9) 0.58606(7) 0.22751(3) 0.01440(14) Uani 1 1 d . . .
H42A H 0.6596 0.5831 0.2258 0.017 Uiso 1 1 calc R . .
H42B H 0.5443 0.6532 0.2136 0.017 Uiso 1 1 calc R . .
C43 C 0.53173(10) 0.58521(7) 0.27416(3) 0.01713(16) Uani 1 1 d . . .
H43 H 0.5659 0.6494 0.2889 0.021 Uiso 1 1 calc R . .
C44 C 0.57798(11) 0.48205(8) 0.29549(3) 0.01997(17) Uani 1 1 d . . .
H44A H 0.5546 0.4814 0.3257 0.024 Uiso 1 1 calc R . .
H44B H 0.6661 0.4796 0.2939 0.024 Uiso 1 1 calc R . .
C45 C 0.52459(11) 0.38371(7) 0.27276(3) 0.01928(18) Uani 1 1 d . . .
H45 H 0.5540 0.3164 0.2867 0.023 Uiso 1 1 calc R . .
C46 C 0.56414(10) 0.38444(7) 0.22587(3) 0.01627(15) Uani 1 1 d . . .
H46A H 0.6523 0.3821 0.2241 0.020 Uiso 1 1 calc R . .
H46B H 0.5318 0.3205 0.2111 0.020 Uiso 1 1 calc R . .
C47 C 0.39523(11) 0.58913(8) 0.27698(3) 0.01877(16) Uani 1 1 d . . .
H47A H 0.3701 0.5889 0.3071 0.023 Uiso 1 1 calc R . .
H47B H 0.3654 0.6561 0.2637 0.023 Uiso 1 1 calc R . .
C48 C 0.34277(10) 0.49117(8) 0.25421(3) 0.01690(14) Uani 1 1 d . . .
H48 H 0.2537 0.4935 0.2560 0.020 Uiso 1 1 calc R . .
C49 C 0.38133(9) 0.49434(7) 0.20734(3) 0.01410(13) Uani 1 1 d . . .
H49A H 0.3454 0.4330 0.1919 0.017 Uiso 1 1 calc R . .
H49B H 0.3532 0.5619 0.1940 0.017 Uiso 1 1 calc R . .
C50 C 0.38866(11) 0.38709(8) 0.27515(3) 0.02044(18) Uani 1 1 d . . .
H50A H 0.3629 0.3847 0.3051 0.025 Uiso 1 1 calc R . .
H50B H 0.3548 0.3237 0.2604 0.025 Uiso 1 1 calc R . .

loop_
_atom_site_aniso_label
_atom_site_aniso_U_11
_atom_site_aniso_U_22
_atom_site_aniso_U_33
_atom_site_aniso_U_23
_atom_site_aniso_U_13
_atom_site_aniso_U_12
Pd1 0.00935(2) 0.00874(2) 0.00975(2) -0.00003(2) -0.00013(2) -0.00089(2)
Cl1 0.01059(8) 0.01570(7) 0.01866(8) -0.00058(6) -0.00132(6) -0.00181(6)
S1 0.01111(8) 0.00940(6) 0.01145(7) -0.00050(5) -0.00170(5) -0.00024(5)
O1 0.0111(2) 0.0097(2) 0.0138(2) -0.00050(17) -0.00012(17) -0.00014(17)
C1 0.0109(3) 0.0103(3) 0.0108(3) -0.0007(2) -0.0006(2) -0.0006(2)
Cl2 0.01684(8) 0.00968(6) 0.01487(7) 0.00060(6) 0.00110(5) -0.00085(6)
C2 0.0118(3) 0.0094(2) 0.0113(2) -0.0005(2) -0.0007(2) -0.0006(2)
O2 0.0113(3) 0.0146(2) 0.0137(2) -0.00012(18) -0.00097(19) -0.00362(19)
C3 0.0120(3) 0.0133(3) 0.0131(3) -0.0010(2) 0.0001(2) 0.0005(2)
P4 0.00994(8) 0.00919(7) 0.01071(7) 0.00023(6) -0.00089(6) 0.00000(6)
C4 0.0195(5) 0.0137(3) 0.0344(5) -0.0030(3) 0.0082(4) 0.0013(3)
C5 0.0224(5) 0.0192(4) 0.0477(7) -0.0084(4) 0.0104(5) 0.0036(3)
C6 0.0155(4) 0.0291(5) 0.0356(5) -0.0092(4) 0.0049(4) 0.0040(4)
C7 0.0124(4) 0.0276(4) 0.0291(4) -0.0040(3) 0.0043(3) -0.0012(3)
C8 0.0126(4) 0.0185(3) 0.0250(4) -0.0022(3) 0.0018(3) -0.0015(3)
C9 0.0141(3) 0.0114(3) 0.0115(2) 0.0003(2) -0.0019(2) 0.0009(3)
C10 0.0170(4) 0.0140(3) 0.0129(3) 0.0001(2) 0.0005(2) 0.0004(3)
C11 0.0248(5) 0.0180(3) 0.0123(3) 0.0020(3) 0.0016(3) 0.0026(3)
C12 0.0276(5) 0.0194(4) 0.0133(3) 0.0011(3) -0.0045(3) 0.0041(3)
C13 0.0236(5) 0.0203(4) 0.0171(3) 0.0009(3) -0.0087(3) 0.0008(3)
C14 0.0171(4) 0.0178(3) 0.0149(3) 0.0022(3) -0.0050(3) -0.0013(3)
C15 0.0129(3) 0.0130(3) 0.0127(3) -0.0014(2) -0.0013(2) -0.0022(3)
C16 0.0107(3) 0.0128(3) 0.0161(3) -0.0013(2) -0.0008(2) -0.0017(2)
C17 0.0119(3) 0.0129(3) 0.0229(3) -0.0023(3) -0.0031(2) 0.0002(3)
C18 0.0168(4) 0.0200(4) 0.0308(5) -0.0101(3) -0.0039(3) 0.0032(3)
C19 0.0195(5) 0.0194(4) 0.0510(7) -0.0127(4) -0.0097(5) 0.0056(4)
C20 0.0197(5) 0.0147(4) 0.0565(8) 0.0003(4) -0.0135(5) 0.0018(3)
C21 0.0197(5) 0.0187(4) 0.0378(6) 0.0077(4) -0.0095(4) -0.0018(3)
C22 0.0151(4) 0.0159(3) 0.0250(4) 0.0031(3) -0.0042(3) -0.0008(3)
C23 0.0131(3) 0.0111(3) 0.0157(3) -0.0005(2) -0.0004(2) -0.0016(2)
C24 0.0180(4) 0.0139(3) 0.0210(3) -0.0015(3) -0.0040(3) -0.0030(3)
C25 0.0289(5) 0.0156(3) 0.0225(4) -0.0038(3) -0.0048(3) -0.0051(3)
C26 0.0324(6) 0.0139(3) 0.0234(4) -0.0043(3) 0.0023(4) -0.0019(3)
C27 0.0229(5) 0.0141(3) 0.0259(4) -0.0014(3) 0.0042(3) 0.0027(3)
C28 0.0146(4) 0.0135(3) 0.0210(4) -0.0006(3) -0.0002(3) 0.0008(3)
C29 0.0147(4) 0.0181(3) 0.0171(3) -0.0007(3) 0.0019(3) -0.0017(3)
C30 0.0209(5) 0.0411(6) 0.0229(4) -0.0018(4) 0.0050(3) -0.0127(5)
C31 0.0272(7) 0.0527(8) 0.0294(5) 0.0025(5) 0.0092(5) -0.0166(6)
C32 0.0339(7) 0.0521(8) 0.0236(5) 0.0076(5) 0.0087(4) -0.0074(6)
C33 0.0309(6) 0.0498(8) 0.0189(4) 0.0077(5) 0.0007(4) -0.0041(6)
C34 0.0198(5) 0.0317(5) 0.0190(4) 0.0041(3) -0.0001(3) -0.0035(4)
C35 0.0119(3) 0.0106(2) 0.0111(2) -0.0006(2) -0.0009(2) 0.0002(2)
C36 0.0142(3) 0.0133(3) 0.0196(3) -0.0015(3) 0.0023(2) -0.0010(3)
C37 0.0148(4) 0.0197(4) 0.0247(4) -0.0055(3) 0.0043(3) -0.0002(3)
C38 0.0165(4) 0.0172(4) 0.0293(4) -0.0085(3) -0.0005(3) 0.0025(3)
C39 0.0201(4) 0.0110(3) 0.0294(4) -0.0031(3) -0.0022(3) 0.0021(3)
C40 0.0183(4) 0.0103(3) 0.0182(3) 0.0009(2) -0.0008(3) 0.0009(3)
C41 0.0160(3) 0.0098(3) 0.0103(3) 0.0003(2) -0.0016(2) -0.0005(2)
C42 0.0204(4) 0.0106(3) 0.0122(3) 0.0000(2) -0.0017(2) -0.0029(3)
C43 0.0256(5) 0.0142(3) 0.0116(3) -0.0004(2) -0.0016(3) -0.0048(3)
C44 0.0287(5) 0.0183(3) 0.0129(3) 0.0030(3) -0.0054(3) -0.0046(3)
C45 0.0297(5) 0.0134(3) 0.0147(3) 0.0044(2) -0.0046(3) -0.0032(3)
C46 0.0231(5) 0.0105(3) 0.0153(3) 0.0019(2) -0.0040(3) 0.0007(3)
C47 0.0262(5) 0.0172(3) 0.0129(3) -0.0030(3) 0.0027(3) -0.0024(3)
C48 0.0206(4) 0.0175(3) 0.0126(3) -0.0007(2) 0.0018(3) -0.0030(3)
C49 0.0156(4) 0.0145(3) 0.0123(3) -0.0001(2) -0.0002(2) -0.0007(3)
C50 0.0295(5) 0.0170(4) 0.0148(3) 0.0033(3) -0.0003(3) -0.0077(3)

loop_
_atom_type_symbol
_atom_type_description
_atom_type_scat_dispersion_real
_atom_type_scat_dispersion_imag
_atom_type_scat_source
C C 0.0033 0.0016 'International Tables Vol C Tables 4.2.6.8 and 6.1.1.4'
H H 0.0000 0.0000 'International Tables Vol C Tables 4.2.6.8 and 6.1.1.4'
O O 0.0106 0.0060 'International Tables Vol C Tables 4.2.6.8 and 6.1.1.4'
P P 0.1023 0.0942 'International Tables Vol C Tables 4.2.6.8 and 6.1.1.4'
S S 0.1246 0.1234 'International Tables Vol C Tables 4.2.6.8 and 6.1.1.4'
Cl Cl 0.1484 0.1585 'International Tables Vol C Tables 4.2.6.8 and 6.1.1.4'
Pd Pd -0.9988 1.0072 'International Tables Vol C Tables 4.2.6.8 and 6.1.1.4'

loop_
_geom_angle_atom_site_label_1
_geom_angle_atom_site_label_2
_geom_angle_atom_site_label_3
_geom_angle
_geom_angle_site_symmetry_1
_geom_angle_site_symmetry_3
_geom_angle_publ_flag
P4 Pd1 S1 94.764(8) . . ?
P4 Pd1 Cl2 89.402(8) . . ?
S1 Pd1 Cl2 174.916(8) . . ?
P4 Pd1 Cl1 178.746(8) . . ?
S1 Pd1 Cl1 85.416(8) . . ?
Cl2 Pd1 Cl1 90.482(8) . . ?
C2 S1 C41 102.79(4) . . ?
C2 S1 Pd1 115.70(3) . . ?
C41 S1 Pd1 105.96(3) . . ?
C1 O1 P4 118.15(5) . . ?
O1 C1 C15 106.61(7) . . ?
O1 C1 C2 110.16(6) . . ?
C15 C1 C2 112.27(6) . . ?
C35 C2 C1 110.41(7) . . ?
C35 C2 S1 109.33(6) . . ?
C1 C2 S1 113.82(5) . . ?
C15 O2 C16 117.38(6) . . ?
C4 C3 C8 119.71(9) . . ?
C4 C3 P4 120.15(7) . . ?
C8 C3 P4 120.04(7) . . ?
O1 P4 C3 99.44(4) . . ?
O1 P4 C9 102.85(4) . . ?
C3 P4 C9 106.27(4) . . ?
O1 P4 Pd1 112.00(3) . . ?
C3 P4 Pd1 118.95(3) . . ?
C9 P4 Pd1 115.12(3) . . ?
C5 C4 C3 119.88(10) . . ?
C6 C5 C4 120.39(10) . . ?
C5 C6 C7 119.81(10) . . ?
C6 C7 C8 120.42(10) . . ?
C7 C8 C3 119.76(9) . . ?
C10 C9 C14 119.90(7) . . ?
C10 C9 P4 122.89(7) . . ?
C14 C9 P4 117.11(7) . . ?
C9 C10 C11 119.81(9) . . ?
C12 C11 C10 120.26(9) . . ?
C11 C12 C13 119.89(8) . . ?
C12 C13 C14 120.35(10) . . ?
C13 C14 C9 119.77(9) . . ?
O2 C15 C1 107.71(6) . . ?
O2 C16 C23 110.74(7) . . ?
O2 C16 C17 108.89(7) . . ?
C23 C16 C17 113.77(7) . . ?
O2 C16 C29 105.31(7) . . ?
C23 C16 C29 106.35(7) . . ?
C17 C16 C29 111.43(8) . . ?
C18 C17 C22 118.35(9) . . ?
C18 C17 C16 119.94(9) . . ?
C22 C17 C16 121.53(8) . . ?
C17 C18 C19 120.67(11) . . ?
C20 C19 C18 120.15(12) . . ?
C21 C20 C19 119.91(11) . . ?
C20 C21 C22 120.00(12) . . ?
C21 C22 C17 120.91(10) . . ?
C24 C23 C28 118.41(8) . . ?
C24 C23 C16 121.49(8) . . ?
C28 C23 C16 119.68(8) . . ?
C25 C24 C23 120.97(10) . . ?
C26 C25 C24 120.20(10) . . ?
C25 C26 C27 119.39(9) . . ?
C26 C27 C28 120.38(10) . . ?
C27 C28 C23 120.66(9) . . ?
C34 C29 C30 118.70(9) . . ?
C34 C29 C16 122.45(9) . . ?
C30 C29 C16 118.85(9) . . ?
C31 C30 C29 120.88(12) . . ?
C30 C31 C32 120.14(13) . . ?
C33 C32 C31 119.47(11) . . ?
C32 C33 C34 120.50(12) . . ?
C29 C34 C33 120.32(11) . . ?
C40 C35 C36 119.31(8) . . ?
C40 C35 C2 119.57(7) . . ?
C36 C35 C2 121.08(7) . . ?
C37 C36 C35 120.33(9) . . ?
C36 C37 C38 119.95(9) . . ?
C39 C38 C37 119.98(9) . . ?
C38 C39 C40 120.06(9) . . ?
C35 C40 C39 120.37(9) . . ?
C49 C41 C42 109.23(7) . . ?
C49 C41 C46 111.26(8) . . ?
C42 C41 C46 108.97(7) . . ?
C49 C41 S1 113.95(6) . . ?
C42 C41 S1 106.30(6) . . ?
C46 C41 S1 106.91(6) . . ?
C43 C42 C41 108.97(7) . . ?
C47 C43 C44 109.73(9) . . ?
C47 C43 C42 110.12(8) . . ?
C44 C43 C42 109.11(8) . . ?
C43 C44 C45 109.04(8) . . ?
C50 C45 C44 110.11(9) . . ?
C50 C45 C46 109.49(8) . . ?
C44 C45 C46 109.31(8) . . ?
C41 C46 C45 108.64(7) . . ?
C48 C47 C43 109.33(9) . . ?
C47 C48 C50 109.70(8) . . ?
C47 C48 C49 108.82(8) . . ?
C50 C48 C49 109.85(8) . . ?
C41 C49 C48 109.14(8) . . ?
C45 C50 C48 109.60(8) . . ?

loop_
_geom_bond_atom_site_label_1
_geom_bond_atom_site_label_2
_geom_bond_distance
_geom_bond_site_symmetry_2
_geom_bond_publ_flag
Pd1 P4 2.2107(2) . ?
Pd1 S1 2.3026(2) . ?
Pd1 Cl2 2.3124(2) . ?
Pd1 Cl1 2.3590(2) . ?
S1 C2 1.8435(8) . ?
S1 C41 1.8643(8) . ?
O1 C1 1.4398(10) . ?
O1 P4 1.6137(6) . ?
C1 C15 1.5234(11) . ?
C1 C2 1.5343(11) . ?
C2 C35 1.5146(11) . ?
O2 C15 1.4212(10) . ?
O2 C16 1.4487(11) . ?
C3 C4 1.3974(13) . ?
C3 C8 1.4012(13) . ?
C3 P4 1.8057(9) . ?
P4 C9 1.8137(8) . ?
C4 C5 1.3924(16) . ?
C5 C6 1.3887(19) . ?
C6 C7 1.3910(16) . ?
C7 C8 1.3911(15) . ?
C9 C10 1.3969(13) . ?
C9 C14 1.4022(13) . ?
C10 C11 1.3999(13) . ?
C11 C12 1.3906(16) . ?
C12 C13 1.3942(17) . ?
C13 C14 1.3942(13) . ?
C16 C23 1.5338(12) . ?
C16 C17 1.5353(13) . ?
C16 C29 1.5359(13) . ?
C17 C18 1.3965(14) . ?
C17 C22 1.4013(13) . ?
C18 C19 1.3976(17) . ?
C19 C20 1.387(2) . ?
C20 C21 1.387(2) . ?
C21 C22 1.3937(14) . ?
C23 C24 1.3980(13) . ?
C23 C28 1.3984(14) . ?
C24 C25 1.3914(14) . ?
C25 C26 1.3913(18) . ?
C26 C27 1.3920(17) . ?
C27 C28 1.3935(14) . ?
C29 C34 1.3923(15) . ?
C29 C30 1.3971(15) . ?
C30 C31 1.3888(17) . ?
C31 C32 1.392(2) . ?
C32 C33 1.383(2) . ?
C33 C34 1.4000(16) . ?
C35 C40 1.3944(11) . ?
C35 C36 1.3971(12) . ?
C36 C37 1.3945(14) . ?
C37 C38 1.3954(15) . ?
C38 C39 1.3869(16) . ?
C39 C40 1.3971(14) . ?
C41 C49 1.5262(13) . ?
C41 C42 1.5387(12) . ?
C41 C46 1.5395(11) . ?
C42 C43 1.5384(13) . ?
C43 C47 1.5334(16) . ?
C43 C44 1.5373(14) . ?
C44 C45 1.5376(14) . ?
C45 C50 1.5261(17) . ?
C45 C46 1.5449(13) . ?
C47 C48 1.5304(14) . ?
C48 C50 1.5400(14) . ?
C48 C49 1.5415(12) . ?

loop_
_geom_torsion_atom_site_label_1
_geom_torsion_atom_site_label_2
_geom_torsion_atom_site_label_3
_geom_torsion_atom_site_label_4
_geom_torsion
_geom_torsion_site_symmetry_1
_geom_torsion_site_symmetry_2
_geom_torsion_site_symmetry_3
_geom_torsion_site_symmetry_4
_geom_torsion_publ_flag
P4 Pd1 S1 C2 27.49(3) . . . . ?
Cl2 Pd1 S1 C2 172.45(9) . . . . ?
Cl1 Pd1 S1 C2 -151.26(3) . . . . ?
P4 Pd1 S1 C41 -85.66(3) . . . . ?
Cl2 Pd1 S1 C41 59.30(10) . . . . ?
Cl1 Pd1 S1 C41 95.59(3) . . . . ?
P4 O1 C1 C15 -142.84(5) . . . . ?
P4 O1 C1 C2 95.09(7) . . . . ?
O1 C1 C2 C35 -177.55(6) . . . . ?
C15 C1 C2 C35 63.81(9) . . . . ?
O1 C1 C2 S1 -54.15(8) . . . . ?
C15 C1 C2 S1 -172.80(6) . . . . ?
C41 S1 C2 C35 -124.86(6) . . . . ?
Pd1 S1 C2 C35 120.17(5) . . . . ?
C41 S1 C2 C1 111.16(6) . . . . ?
Pd1 S1 C2 C1 -3.81(7) . . . . ?
C1 O1 P4 C3 -179.93(6) . . . . ?
C1 O1 P4 C9 70.85(6) . . . . ?
C1 O1 P4 Pd1 -53.32(6) . . . . ?
C4 C3 P4 O1 177.29(8) . . . . ?
C8 C3 P4 O1 -6.39(8) . . . . ?
C4 C3 P4 C9 -76.25(9) . . . . ?
C8 C3 P4 C9 100.06(8) . . . . ?
C4 C3 P4 Pd1 55.56(9) . . . . ?
C8 C3 P4 Pd1 -128.13(7) . . . . ?
S1 Pd1 P4 O1 -4.95(3) . . . . ?
Cl2 Pd1 P4 O1 177.97(3) . . . . ?
Cl1 Pd1 P4 O1 93.3(4) . . . . ?
S1 Pd1 P4 C3 110.24(3) . . . . ?
Cl2 Pd1 P4 C3 -66.84(3) . . . . ?
Cl1 Pd1 P4 C3 -151.5(4) . . . . ?
S1 Pd1 P4 C9 -121.97(3) . . . . ?
Cl2 Pd1 P4 C9 60.95(3) . . . . ?
Cl1 Pd1 P4 C9 -23.7(4) . . . . ?
C8 C3 C4 C5 -1.96(17) . . . . ?
P4 C3 C4 C5 174.37(10) . . . . ?
C3 C4 C5 C6 0.7(2) . . . . ?
C4 C5 C6 C7 0.8(2) . . . . ?
C5 C6 C7 C8 -1.10(19) . . . . ?
C6 C7 C8 C3 -0.18(17) . . . . ?
C4 C3 C8 C7 1.71(15) . . . . ?
P4 C3 C8 C7 -174.62(8) . . . . ?
O1 P4 C9 C10 -130.35(7) . . . . ?
C3 P4 C9 C10 125.65(8) . . . . ?
Pd1 P4 C9 C10 -8.26(8) . . . . ?
O1 P4 C9 C14 46.10(8) . . . . ?
C3 P4 C9 C14 -57.89(8) . . . . ?
Pd1 P4 C9 C14 168.19(6) . . . . ?
C14 C9 C10 C11 0.66(13) . . . . ?
P4 C9 C10 C11 177.02(7) . . . . ?
C9 C10 C11 C12 -0.54(14) . . . . ?
C10 C11 C12 C13 -0.30(15) . . . . ?
C11 C12 C13 C14 1.02(16) . . . . ?
C12 C13 C14 C9 -0.89(15) . . . . ?
C10 C9 C14 C13 0.05(14) . . . . ?
P4 C9 C14 C13 -176.51(8) . . . . ?
C16 O2 C15 C1 154.09(7) . . . . ?
O1 C1 C15 O2 -63.33(8) . . . . ?
C2 C1 C15 O2 57.39(9) . . . . ?
C15 O2 C16 C23 66.31(9) . . . . ?
C15 O2 C16 C17 -59.51(9) . . . . ?
C15 O2 C16 C29 -179.12(7) . . . . ?
O2 C16 C17 C18 -86.18(10) . . . . ?
C23 C16 C17 C18 149.77(9) . . . . ?
C29 C16 C17 C18 29.55(12) . . . . ?
O2 C16 C17 C22 88.99(10) . . . . ?
C23 C16 C17 C22 -35.06(12) . . . . ?
C29 C16 C17 C22 -155.28(9) . . . . ?
C22 C17 C18 C19 0.51(16) . . . . ?
C16 C17 C18 C19 175.83(10) . . . . ?
C17 C18 C19 C20 -0.02(18) . . . . ?
C18 C19 C20 C21 -0.42(19) . . . . ?
C19 C20 C21 C22 0.37(18) . . . . ?
C20 C21 C22 C17 0.13(17) . . . . ?
C18 C17 C22 C21 -0.56(15) . . . . ?
C16 C17 C22 C21 -175.80(9) . . . . ?
O2 C16 C23 C24 -156.24(8) . . . . ?
C17 C16 C23 C24 -33.20(11) . . . . ?
C29 C16 C23 C24 89.84(10) . . . . ?
O2 C16 C23 C28 31.32(11) . . . . ?
C17 C16 C23 C28 154.36(8) . . . . ?
C29 C16 C23 C28 -82.60(10) . . . . ?
C28 C23 C24 C25 0.20(14) . . . . ?
C16 C23 C24 C25 -172.34(9) . . . . ?
C23 C24 C25 C26 -0.22(16) . . . . ?
C24 C25 C26 C27 -0.01(17) . . . . ?
C25 C26 C27 C28 0.27(17) . . . . ?
C26 C27 C28 C23 -0.29(15) . . . . ?
C24 C23 C28 C27 0.05(14) . . . . ?
C16 C23 C28 C27 172.73(9) . . . . ?
O2 C16 C29 C34 -0.72(13) . . . . ?
C23 C16 C29 C34 116.87(11) . . . . ?
C17 C16 C29 C34 -118.63(11) . . . . ?
O2 C16 C29 C30 179.55(10) . . . . ?
C23 C16 C29 C30 -62.87(12) . . . . ?
C17 C16 C29 C30 61.64(12) . . . . ?
C34 C29 C30 C31 0.0(2) . . . . ?
C16 C29 C30 C31 179.71(13) . . . . ?
C29 C30 C31 C32 0.3(3) . . . . ?
C30 C31 C32 C33 -0.2(3) . . . . ?
C31 C32 C33 C34 -0.1(3) . . . . ?
C30 C29 C34 C33 -0.28(19) . . . . ?
C16 C29 C34 C33 179.99(11) . . . . ?
C32 C33 C34 C29 0.4(2) . . . . ?
C1 C2 C35 C40 -110.50(8) . . . . ?
S1 C2 C35 C40 123.54(7) . . . . ?
C1 C2 C35 C36 67.19(10) . . . . ?
S1 C2 C35 C36 -58.77(9) . . . . ?
C40 C35 C36 C37 0.22(13) . . . . ?
C2 C35 C36 C37 -177.47(9) . . . . ?
C35 C36 C37 C38 0.37(15) . . . . ?
C36 C37 C38 C39 -0.86(16) . . . . ?
C37 C38 C39 C40 0.76(16) . . . . ?
C36 C35 C40 C39 -0.32(13) . . . . ?
C2 C35 C40 C39 177.40(9) . . . . ?
C38 C39 C40 C35 -0.16(15) . . . . ?
C2 S1 C41 C49 -50.86(7) . . . . ?
Pd1 S1 C41 C49 70.96(6) . . . . ?
C2 S1 C41 C42 -171.22(6) . . . . ?
Pd1 S1 C41 C42 -49.39(6) . . . . ?
C2 S1 C41 C46 72.49(7) . . . . ?
Pd1 S1 C41 C46 -165.68(5) . . . . ?
C49 C41 C42 C43 60.12(10) . . . . ?
C46 C41 C42 C43 -61.62(10) . . . . ?
S1 C41 C42 C43 -176.51(7) . . . . ?
C41 C42 C43 C47 -59.20(10) . . . . ?
C41 C42 C43 C44 61.29(11) . . . . ?
C47 C43 C44 C45 59.90(11) . . . . ?
C42 C43 C44 C45 -60.83(11) . . . . ?
C43 C44 C45 C50 -59.53(10) . . . . ?
C43 C44 C45 C46 60.78(12) . . . . ?
C49 C41 C46 C45 -59.26(10) . . . . ?
C42 C41 C46 C45 61.24(10) . . . . ?
S1 C41 C46 C45 175.74(7) . . . . ?
C50 C45 C46 C41 59.74(10) . . . . ?
C44 C45 C46 C41 -60.95(11) . . . . ?
C44 C43 C47 C48 -60.39(10) . . . . ?
C42 C43 C47 C48 59.72(10) . . . . ?
C43 C47 C48 C50 59.82(10) . . . . ?
C43 C47 C48 C49 -60.39(10) . . . . ?
C42 C41 C49 C48 -61.69(9) . . . . ?
C46 C41 C49 C48 58.65(9) . . . . ?
S1 C41 C49 C48 179.60(6) . . . . ?
C47 C48 C49 C41 61.75(10) . . . . ?
C50 C48 C49 C41 -58.37(10) . . . . ?
C44 C45 C50 C48 59.32(10) . . . . ?
C46 C45 C50 C48 -60.89(10) . . . . ?
C47 C48 C50 C45 -59.39(10) . . . . ?
C49 C48 C50 C45 60.19(10) . . . . ?
